data_4062893
_journal_name_full Organometallics
_journal_paper_doi 10.1021/om049741p
_journal_year 2004
_chemical_formula_sum 'C12 H20 Cl2 Na O6 Rh'
_chemical_formula_weight 457.08
_space_group_IT_number 15
_symmetry_cell_setting monoclinic
_symmetry_space_group_name_Hall '-C 2yc'
_symmetry_space_group_name_H-M 'C 1 2/c 1'
_cell_angle_alpha 90.00
_cell_angle_beta 127.725(5)
_cell_angle_gamma 90.00
_cell_formula_units_Z 4
_cell_length_a 19.476(4)
_cell_length_b 8.9430(14)
_cell_length_c 13.154(3)
_cell_measurement_temperature 85(2)
_cell_volume 1812.1(6)
_diffrn_ambient_temperature 85(2)
_exptl_crystal_density_diffrn 1.675
_cod_depositor_comments
;
The following automatic conversions were performed:
'_symmetry_cell_setting' value 'Monoclinic' changed to 'monoclinic'
according to '/home/saulius/struct/CIF-dictionaries/cif_core.dic'
dictionary named 'cif_core.dic' version 2.4.1 from 2010-06-29.

Automatic conversion script
Id: cif_fix_enum 1527 2010-12-29 10:47:43Z saulius 
;
_cod_original_sg_symbol_H-M 'C 2/c'
_cod_database_code 4062893

loop_
_symmetry_equiv_pos_as_xyz
'x, y, z'
'-x, y, -z+1/2'
'x+1/2, y+1/2, z'
'-x+1/2, y+1/2, -z+1/2'
'-x, -y, -z'
'x, -y, z-1/2'
'-x+1/2, -y+1/2, -z'
'x+1/2, -y+1/2, z-1/2'

loop_
_atom_site_label
_atom_site_type_symbol
_atom_site_fract_x
_atom_site_fract_y
_atom_site_fract_z
_atom_site_U_iso_or_equiv
_atom_site_adp_type
_atom_site_occupancy
_atom_site_symmetry_multiplicity
_atom_site_calc_flag
_atom_site_refinement_flags
_atom_site_disorder_assembly
_atom_site_disorder_group
Rh1 Rh 1.0000 0.0000 0.5000 0.01117(10) Uani 1 2 d S . .
Cl1 Cl 0.92373(4) 0.20638(6) 0.36753(5) 0.01634(14) Uani 1 1 d . . .
Na1 Na 1.0000 0.15781(14) 0.7500 0.0152(3) Uani 1 2 d S . .
O1 O 0.92575(10) -0.14006(17) 0.35074(15) 0.0140(3) Uani 1 1 d . . .
O2 O 0.92463(11) 0.00175(16) 0.55622(16) 0.0138(3) Uani 1 1 d . . .
O3 O 0.91245(11) 0.33233(18) 0.58131(17) 0.0199(4) Uani 1 1 d . . .
C1 C 0.81100(16) -0.3084(3) 0.2178(2) 0.0202(5) Uani 1 1 d . . .
H1A H 0.8284 -0.2932 0.1626 0.030 Uiso 1 1 calc R . .
H1B H 0.7480 -0.2964 0.1669 0.030 Uiso 1 1 calc R . .
H1C H 0.8274 -0.4094 0.2543 0.030 Uiso 1 1 calc R . .
C2 C 0.85583(15) -0.1953(2) 0.3247(2) 0.0142(5) Uani 1 1 d . . .
C3 C 0.81924(15) -0.1620(2) 0.3860(2) 0.0147(5) Uani 1 1 d . . .
H3 H 0.7649 -0.2079 0.3508 0.018 Uiso 1 1 calc R . .
C4 C 0.85231(14) -0.0696(2) 0.4926(2) 0.0128(4) Uani 1 1 d . . .
C5 C 0.80128(15) -0.0498(3) 0.5427(2) 0.0161(5) Uani 1 1 d . . .
H5A H 0.8343 -0.0907 0.6299 0.024 Uiso 1 1 calc R . .
H5B H 0.7458 -0.1027 0.4866 0.024 Uiso 1 1 calc R . .
H5C H 0.7905 0.0569 0.5443 0.024 Uiso 1 1 calc R . .
C6 C 0.9262(2) 0.4875(3) 0.5756(3) 0.0322(7) Uani 1 1 d . . .
H6A H 0.9224 0.5423 0.6365 0.048 Uiso 1 1 calc R . .
H6B H 0.8818 0.5247 0.4884 0.048 Uiso 1 1 calc R . .
H6C H 0.9838 0.5022 0.5978 0.048 Uiso 1 1 calc R . .

loop_
_atom_site_aniso_label
_atom_site_aniso_U_11
_atom_site_aniso_U_22
_atom_site_aniso_U_33
_atom_site_aniso_U_23
_atom_site_aniso_U_13
_atom_site_aniso_U_12
Rh1 0.01183(15) 0.01244(15) 0.01023(14) -0.00182(9) 0.00726(11) -0.00291(9)
Cl1 0.0187(3) 0.0162(3) 0.0138(3) 0.0009(2) 0.0098(2) -0.0002(2)
Na1 0.0182(7) 0.0149(6) 0.0136(6) 0.000 0.0103(6) 0.000
O1 0.0136(8) 0.0168(8) 0.0124(8) -0.0033(6) 0.0084(7) -0.0038(6)
O2 0.0146(8) 0.0154(8) 0.0132(8) -0.0018(6) 0.0095(7) -0.0033(6)
O3 0.0256(9) 0.0159(8) 0.0204(9) 0.0038(7) 0.0152(8) 0.0023(7)
C1 0.0207(13) 0.0219(12) 0.0211(13) -0.0070(10) 0.0143(11) -0.0072(10)
C2 0.0144(11) 0.0141(11) 0.0121(11) 0.0026(9) 0.0071(9) 0.0004(8)
C3 0.0129(11) 0.0149(11) 0.0158(11) -0.0002(9) 0.0085(10) -0.0033(8)
C4 0.0142(11) 0.0106(10) 0.0139(11) 0.0046(8) 0.0087(9) 0.0020(8)
C5 0.0156(12) 0.0191(11) 0.0144(11) -0.0017(9) 0.0097(10) -0.0028(9)
C6 0.0432(18) 0.0200(14) 0.0448(19) 0.0037(12) 0.0328(16) 0.0010(12)

loop_
_geom_bond_atom_site_label_1
_geom_bond_atom_site_label_2
_geom_bond_distance
_geom_bond_site_symmetry_2
_geom_bond_publ_flag
Rh1 O2 2.0076(16) . ?
Rh1 O2 2.0076(16) 5_756 ?
Rh1 O1 2.0100(15) 5_756 ?
Rh1 O1 2.0100(15) . ?
Rh1 Cl1 2.3413(6) 5_756 ?
Rh1 Cl1 2.3413(6) . ?
Rh1 Na1 3.5785(8) 5_756 ?
Na1 O3 2.3742(18) 2_756 ?
Na1 O3 2.3742(18) . ?
Na1 O2 2.4537(18) . ?
Na1 O2 2.4537(17) 2_756 ?
Na1 O1 2.4935(15) 6_556 ?
Na1 O1 2.4935(15) 5_756 ?
Na1 Rh1 3.5785(8) 2_756 ?
O1 C2 1.282(3) . ?
O1 Na1 2.4935(15) 5_756 ?
O2 C4 1.284(3) . ?
O3 C6 1.424(3) . ?
C1 C2 1.504(3) . ?
C2 C3 1.396(3) . ?
C3 C4 1.399(3) . ?
C4 C5 1.502(3) . ?
